data_1503348
loop_
_publ_author_name
'Balaji, Ganapathy'
'Phua, Dazril Izrar'
'Shim, Wong Low'
'Valiyaveettil, Suresh'

_publ_section_title
;
 Synthesis and characterization of unsymmetric indolodithienopyrrole and
 extended diindolodithienopyrrole.
;
_journal_issue 2
_journal_name_full 'Organic letters'
_journal_page_first 232
_journal_page_last 235
_journal_paper_doi 10.1021/ol902528b
_journal_volume 12
_journal_year 2010
_chemical_formula_sum 'C34 H31 N3 S2'
_chemical_formula_weight 545.74
_chemical_name_systematic
; 
 ? 
;
_space_group_IT_number 2
_symmetry_cell_setting triclinic
_symmetry_space_group_name_Hall '-P 1'
_symmetry_space_group_name_H-M 'P -1'
_atom_sites_solution_hydrogens geom
_atom_sites_solution_primary direct
_atom_sites_solution_secondary difmap
_audit_creation_method SHELXL-97
_cell_angle_alpha 95.1190(10)
_cell_angle_beta 102.5780(10)
_cell_angle_gamma 103.2940(10)
_cell_formula_units_Z 2
_cell_length_a 10.8111(6)
_cell_length_b 11.6692(6)
_cell_length_c 11.6801(6)
_cell_measurement_reflns_used 4688
_cell_measurement_temperature 223(2)
_cell_measurement_theta_max 25.98
_cell_measurement_theta_min 2.33
_cell_volume 1384.49(13)
_computing_cell_refinement 'Bruker SMART'
_computing_data_collection 'Bruker SMART'
_computing_data_reduction 'Bruker SAINT'
_computing_molecular_graphics 'Bruker SHELXTL'
_computing_publication_material 'Bruker SHELXTL'
_computing_structure_refinement 'SHELXL-97 (Sheldrick, 1997)'
_computing_structure_solution 'SHELXS-97 (Sheldrick, 1990)'
_diffrn_ambient_temperature 223(2)
_diffrn_measured_fraction_theta_full 0.998
_diffrn_measured_fraction_theta_max 0.998
_diffrn_measurement_device_type 'CCD area detector'
_diffrn_measurement_method 'phi and omega scans'
_diffrn_radiation_monochromator graphite
_diffrn_radiation_source 'fine-focus sealed tube'
_diffrn_radiation_type MoK\a
_diffrn_radiation_wavelength 0.71073
_diffrn_reflns_av_R_equivalents 0.0353
_diffrn_reflns_av_sigmaI/netI 0.0402
_diffrn_reflns_limit_h_max 14
_diffrn_reflns_limit_h_min -14
_diffrn_reflns_limit_k_max 15
_diffrn_reflns_limit_k_min -15
_diffrn_reflns_limit_l_max 15
_diffrn_reflns_limit_l_min -15
_diffrn_reflns_number 18102
_diffrn_reflns_theta_full 27.50
_diffrn_reflns_theta_max 27.50
_diffrn_reflns_theta_min 1.81
_exptl_absorpt_coefficient_mu 0.221
_exptl_absorpt_correction_T_max 0.9654
_exptl_absorpt_correction_T_min 0.8860
_exptl_absorpt_correction_type multi-scan
_exptl_crystal_colour COLOURLESS
_exptl_crystal_density_diffrn 1.309
_exptl_crystal_density_meas ?
_exptl_crystal_density_method 'not measured'
_exptl_crystal_description ROD
_exptl_crystal_F_000 576
_exptl_crystal_size_max 0.56
_exptl_crystal_size_mid 0.36
_exptl_crystal_size_min 0.16
_refine_diff_density_max 0.569
_refine_diff_density_min -0.396
_refine_diff_density_rms 0.057
_refine_ls_extinction_method none
_refine_ls_goodness_of_fit_ref 1.032
_refine_ls_hydrogen_treatment constr
_refine_ls_matrix_type full
_refine_ls_number_parameters 373
_refine_ls_number_reflns 6353
_refine_ls_number_restraints 7
_refine_ls_restrained_S_all 1.036
_refine_ls_R_factor_all 0.0677
_refine_ls_R_factor_gt 0.0561
_refine_ls_shift/su_max 0.001
_refine_ls_shift/su_mean 0.000
_refine_ls_structure_factor_coef Fsqd
_refine_ls_weighting_details 'calc w=1/[\s^2^(Fo^2^)+(0.0772P)^2^+0.5870P] where P=(Fo^2^+2Fc^2^)/3'
_refine_ls_weighting_scheme calc
_refine_ls_wR_factor_gt 0.1423
_refine_ls_wR_factor_ref 0.1507
_reflns_number_gt 5237
_reflns_number_total 6353
_reflns_threshold_expression >2sigma(I)
_cod_data_source_file ol902528b_si_003.cif
_cod_data_source_block 8549
_cod_depositor_comments
;
The following automatic conversions were performed:

'_symmetry_cell_setting' value 'Triclinic' changed to 'triclinic'
according to /home/saulius/struct/CIF-dictionaries/cif_core.dic
dictionary named 'cif_core.dic' version 2.4.2 from
2011-04-26.

'_exptl_absorpt_correction_type' value 'Multi-scan'
changed to 'multi-scan' according to
/home/saulius/struct/CIF-dictionaries/cif_core.dic dictionary named
'cif_core.dic' version 2.4.2 from 2011-04-26.

Automatic conversion script
Id: cif_fix_values 1715 2011-07-08 13:25:40Z adriana 

The following automatic conversions were performed:

'_exptl_crystal_density_meas' value 'Not' was changed to '?' - the
value is perceived as not measured.

Automatic conversion script
Id: cif_fix_values 3008 2015-01-20 13:52:24Z robertas 
;
_cod_original_sg_symbol_H-M P-1
_cod_database_code 1503348

loop_
_symmetry_equiv_pos_as_xyz
'x, y, z'
'-x, -y, -z'

loop_
_atom_site_label
_atom_site_type_symbol
_atom_site_fract_x
_atom_site_fract_y
_atom_site_fract_z
_atom_site_U_iso_or_equiv
_atom_site_adp_type
_atom_site_occupancy
_atom_site_symmetry_multiplicity
_atom_site_calc_flag
_atom_site_refinement_flags
_atom_site_disorder_assembly
_atom_site_disorder_group
S24 S 0.46201(5) -0.13447(5) 1.25341(5) 0.03909(15) Uani 1 1 d . . .
S23 S 0.38551(5) -0.42661(5) 1.00928(4) 0.03809(15) Uani 1 1 d . . .
N22 N 0.36015(17) 0.12816(15) 1.11530(16) 0.0380(4) Uani 1 1 d . . .
N25 N 0.28603(16) -0.14116(14) 0.92578(15) 0.0344(4) Uani 1 1 d . . .
N1 N 0.20935(17) -0.38220(15) 0.69884(15) 0.0364(4) Uani 1 1 d . . .
C12 C 0.3890(2) -0.18240(18) 1.10331(18) 0.0355(4) Uani 1 1 d . . .
C13 C 0.34405(19) -0.09571(18) 1.04497(18) 0.0346(4) Uani 1 1 d . . .
C14 C 0.37266(19) 0.01338(18) 1.12130(18) 0.0349(4) Uani 1 1 d . . .
C15 C 0.4355(2) 0.00540(19) 1.23650(18) 0.0375(4) Uani 1 1 d . . .
C16 C 0.46390(19) 0.11893(19) 1.30642(19) 0.0386(5) Uani 1 1 d . . .
C17 C 0.5224(2) 0.1665(2) 1.4256(2) 0.0474(5) Uani 1 1 d . . .
H17 H 0.5535 0.1186 1.4799 0.057 Uiso 1 1 calc R . .
C18 C 0.5334(2) 0.2851(2) 1.4617(2) 0.0554(6) Uani 1 1 d . . .
H18 H 0.5723 0.3180 1.5414 0.066 Uiso 1 1 calc R . .
C19 C 0.4880(2) 0.3567(2) 1.3822(2) 0.0540(6) Uani 1 1 d . . .
H19 H 0.4978 0.4373 1.4095 0.065 Uiso 1 1 calc R . .
C20 C 0.4291(2) 0.3132(2) 1.2646(2) 0.0467(5) Uani 1 1 d . . .
H20 H 0.3985 0.3624 1.2116 0.056 Uiso 1 1 calc R . .
C21 C 0.4167(2) 0.19347(19) 1.22728(19) 0.0395(5) Uani 1 1 d . . .
C33 C 0.3081(3) 0.1770(2) 1.0108(2) 0.0477(5) Uani 1 1 d . . .
H33A H 0.3308 0.2632 1.0285 0.071 Uiso 1 1 calc R . .
H33B H 0.2135 0.1469 0.9872 0.071 Uiso 1 1 calc R . .
H33C H 0.3452 0.1537 0.9466 0.071 Uiso 1 1 calc R . .
C11 C 0.3580(2) -0.28559(18) 1.01942(18) 0.0357(4) Uani 1 1 d . . .
C10 C 0.29382(19) -0.25956(17) 0.91185(18) 0.0340(4) Uani 1 1 d . . .
C9 C 0.26497(19) -0.35594(18) 0.81894(17) 0.0338(4) Uani 1 1 d . . .
C8 C 0.3097(2) -0.45132(18) 0.85826(18) 0.0358(4) Uani 1 1 d . . .
C7 C 0.2853(2) -0.54052(18) 0.75871(18) 0.0355(4) Uani 1 1 d . . .
C6 C 0.3128(2) -0.65129(18) 0.7381(2) 0.0413(5) Uani 1 1 d . . .
H6 H 0.3540 -0.6845 0.8014 0.050 Uiso 1 1 calc R . .
C5 C 0.2786(2) -0.7107(2) 0.6241(2) 0.0464(5) Uani 1 1 d . . .
H5 H 0.2975 -0.7847 0.6103 0.056 Uiso 1 1 calc R . .
C4 C 0.2167(2) -0.6636(2) 0.5288(2) 0.0456(5) Uani 1 1 d . . .
H4 H 0.1942 -0.7066 0.4520 0.055 Uiso 1 1 calc R . .
C3 C 0.1879(2) -0.5550(2) 0.54542(19) 0.0428(5) Uani 1 1 d . . .
H3 H 0.1465 -0.5232 0.4810 0.051 Uiso 1 1 calc R . .
C2 C 0.22220(19) -0.49358(18) 0.66049(18) 0.0356(4) Uani 1 1 d . . .
C32 C 0.1549(2) -0.3054(2) 0.62220(19) 0.0459(5) Uani 1 1 d . . .
H32A H 0.0905 -0.2766 0.6547 0.069 Uiso 1 1 calc R . .
H32B H 0.1131 -0.3499 0.5437 0.069 Uiso 1 1 calc R . .
H32C H 0.2246 -0.2383 0.6170 0.069 Uiso 1 1 calc R . .
C26 C 0.18273(19) -0.09913(17) 0.85592(17) 0.0323(4) Uani 1 1 d . . .
C27 C 0.0620(2) -0.1225(2) 0.88153(19) 0.0418(5) Uani 1 1 d . . .
H27 H 0.0478 -0.1639 0.9449 0.050 Uiso 1 1 calc R . .
C28 C -0.0383(2) -0.0850(2) 0.8137(2) 0.0488(6) Uani 1 1 d . . .
H28 H -0.1208 -0.1015 0.8314 0.059 Uiso 1 1 calc R . .
C29 C -0.0203(2) -0.0235(2) 0.71998(19) 0.0419(5) Uani 1 1 d . . .
C30 C 0.1033(2) 0.0009(2) 0.69751(19) 0.0433(5) Uani 1 1 d . . .
H30 H 0.1184 0.0439 0.6353 0.052 Uiso 1 1 calc R . .
C31 C 0.2046(2) -0.03631(19) 0.76432(19) 0.0404(5) Uani 1 1 d . . .
H31 H 0.2876 -0.0191 0.7477 0.048 Uiso 1 1 calc R . .
C34 C -0.1318(3) 0.0142(3) 0.6451(2) 0.0630(7) Uani 1 1 d . B .
H34A H -0.1509 -0.0274 0.5640 0.076 Uiso 1 1 calc R . .
H34B H -0.2097 -0.0125 0.6753 0.076 Uiso 1 1 calc R . .
C35 C -0.1110(3) 0.1414(3) 0.6398(3) 0.0794(10) Uani 1 1 d D . .
H35A H -0.1874 0.1545 0.5849 0.095 Uiso 1 1 calc R A 1
H35B H -0.0346 0.1685 0.6077 0.095 Uiso 1 1 calc R A 1
C36 C -0.0902(7) 0.2145(5) 0.7556(4) 0.0628(17) Uani 0.698(6) 1 d PD B 1
H36A H -0.0040 0.2174 0.8061 0.075 Uiso 0.698(6) 1 calc PR B 1
H36B H -0.1575 0.1804 0.7959 0.075 Uiso 0.698(6) 1 calc PR B 1
C37 C -0.0986(4) 0.3419(3) 0.7310(3) 0.0506(11) Uani 0.698(6) 1 d PD B 1
H37A H -0.0350 0.3723 0.6856 0.061 Uiso 0.698(6) 1 calc PR B 1
H37B H -0.1863 0.3376 0.6827 0.061 Uiso 0.698(6) 1 calc PR B 1
C38 C -0.0718(4) 0.4273(4) 0.8437(4) 0.0617(12) Uani 0.698(6) 1 d PD B 1
H38A H 0.0212 0.4438 0.8845 0.074 Uiso 0.698(6) 1 calc PR B 1
H38B H -0.1234 0.3900 0.8961 0.074 Uiso 0.698(6) 1 calc PR B 1
C39 C -0.1059(14) 0.5448(6) 0.8198(12) 0.087(4) Uani 0.698(6) 1 d PD B 1
H39A H -0.0540 0.5828 0.7690 0.131 Uiso 0.698(6) 1 calc PR B 1
H39B H -0.0871 0.5970 0.8943 0.131 Uiso 0.698(6) 1 calc PR B 1
H39C H -0.1984 0.5291 0.7810 0.131 Uiso 0.698(6) 1 calc PR B 1
C36X C -0.061(2) 0.2322(14) 0.7517(13) 0.114(11) Uiso 0.302(6) 1 d PD B 2
H36C H 0.0305 0.2283 0.7704 0.137 Uiso 0.302(6) 1 calc PR B 2
H36D H -0.0999 0.1832 0.8052 0.137 Uiso 0.302(6) 1 calc PR B 2
C37X C -0.0414(9) 0.3574(8) 0.8242(8) 0.060(3) Uiso 0.302(6) 1 d PD B 2
H37C H -0.0580 0.3479 0.9024 0.072 Uiso 0.302(6) 1 calc PR B 2
H37D H 0.0493 0.4042 0.8357 0.072 Uiso 0.302(6) 1 calc PR B 2
C38X C -0.1340(11) 0.4216(9) 0.7585(10) 0.076(3) Uiso 0.302(6) 1 d PD B 2
H38C H -0.2233 0.3832 0.7625 0.091 Uiso 0.302(6) 1 calc PR B 2
H38D H -0.1315 0.4133 0.6748 0.091 Uiso 0.302(6) 1 calc PR B 2
C39X C -0.103(3) 0.5539(13) 0.806(3) 0.068(6) Uiso 0.302(6) 1 d PD B 2
H39D H -0.1218 0.5630 0.8837 0.102 Uiso 0.302(6) 1 calc PR B 2
H39E H -0.1567 0.5920 0.7524 0.102 Uiso 0.302(6) 1 calc PR B 2
H39F H -0.0111 0.5906 0.8133 0.102 Uiso 0.302(6) 1 calc PR B 2

loop_
_atom_site_aniso_label
_atom_site_aniso_U_11
_atom_site_aniso_U_22
_atom_site_aniso_U_33
_atom_site_aniso_U_23
_atom_site_aniso_U_13
_atom_site_aniso_U_12
S24 0.0386(3) 0.0435(3) 0.0342(3) 0.0046(2) 0.0040(2) 0.0137(2)
S23 0.0462(3) 0.0362(3) 0.0337(3) 0.0074(2) 0.0059(2) 0.0170(2)
N22 0.0381(9) 0.0342(9) 0.0420(9) 0.0022(7) 0.0094(8) 0.0116(7)
N25 0.0368(9) 0.0337(8) 0.0335(8) 0.0042(7) 0.0058(7) 0.0139(7)
N1 0.0393(9) 0.0381(9) 0.0329(9) 0.0064(7) 0.0052(7) 0.0150(7)
C12 0.0353(10) 0.0392(10) 0.0331(10) 0.0060(8) 0.0076(8) 0.0121(8)
C13 0.0326(10) 0.0384(10) 0.0350(10) 0.0054(8) 0.0095(8) 0.0124(8)
C14 0.0303(10) 0.0380(10) 0.0381(10) 0.0055(8) 0.0108(8) 0.0098(8)
C15 0.0333(10) 0.0407(11) 0.0382(11) 0.0036(9) 0.0080(8) 0.0104(9)
C16 0.0287(10) 0.0437(11) 0.0413(11) -0.0005(9) 0.0104(8) 0.0062(8)
C17 0.0378(12) 0.0546(14) 0.0441(12) -0.0019(10) 0.0078(10) 0.0063(10)
C18 0.0497(14) 0.0584(15) 0.0472(13) -0.0139(11) 0.0083(11) 0.0039(12)
C19 0.0530(14) 0.0446(13) 0.0599(15) -0.0098(11) 0.0179(12) 0.0061(11)
C20 0.0434(12) 0.0412(12) 0.0558(14) 0.0005(10) 0.0175(11) 0.0091(10)
C21 0.0331(10) 0.0412(11) 0.0431(11) -0.0009(9) 0.0136(9) 0.0058(9)
C33 0.0599(15) 0.0391(12) 0.0468(13) 0.0090(10) 0.0142(11) 0.0162(10)
C11 0.0379(11) 0.0371(10) 0.0350(10) 0.0077(8) 0.0096(8) 0.0140(8)
C10 0.0346(10) 0.0349(10) 0.0357(10) 0.0070(8) 0.0097(8) 0.0136(8)
C9 0.0326(10) 0.0377(10) 0.0327(10) 0.0077(8) 0.0071(8) 0.0122(8)
C8 0.0372(11) 0.0352(10) 0.0352(10) 0.0060(8) 0.0075(8) 0.0106(8)
C7 0.0352(10) 0.0346(10) 0.0359(10) 0.0066(8) 0.0081(8) 0.0074(8)
C6 0.0446(12) 0.0334(10) 0.0435(12) 0.0058(9) 0.0047(9) 0.0108(9)
C5 0.0501(13) 0.0354(11) 0.0502(13) -0.0004(9) 0.0068(10) 0.0116(10)
C4 0.0486(13) 0.0423(12) 0.0382(11) -0.0046(9) 0.0032(10) 0.0077(10)
C3 0.0431(12) 0.0428(12) 0.0383(11) 0.0046(9) 0.0038(9) 0.0090(9)
C2 0.0332(10) 0.0361(10) 0.0364(10) 0.0063(8) 0.0067(8) 0.0079(8)
C32 0.0531(13) 0.0481(12) 0.0370(11) 0.0080(9) 0.0021(10) 0.0218(11)
C26 0.0333(10) 0.0315(9) 0.0331(10) 0.0029(8) 0.0068(8) 0.0121(8)
C27 0.0401(12) 0.0486(12) 0.0418(11) 0.0146(10) 0.0165(9) 0.0122(10)
C28 0.0319(11) 0.0688(16) 0.0517(13) 0.0169(12) 0.0160(10) 0.0163(11)
C29 0.0364(11) 0.0503(12) 0.0386(11) 0.0026(9) 0.0045(9) 0.0161(9)
C30 0.0480(13) 0.0495(12) 0.0390(11) 0.0166(10) 0.0140(10) 0.0187(10)
C31 0.0355(11) 0.0465(12) 0.0456(12) 0.0147(10) 0.0174(9) 0.0135(9)
C34 0.0531(15) 0.099(2) 0.0447(14) 0.0174(14) 0.0054(12) 0.0390(15)
C35 0.0633(19) 0.103(3) 0.091(2) 0.053(2) 0.0196(17) 0.0444(18)
C36 0.053(3) 0.062(3) 0.095(4) 0.039(3) 0.028(2) 0.037(2)
C37 0.050(2) 0.055(2) 0.052(2) 0.0153(16) 0.0119(16) 0.0218(16)
C38 0.064(3) 0.060(3) 0.062(3) 0.0113(19) 0.020(2) 0.013(2)
C39 0.119(6) 0.052(3) 0.111(7) 0.018(3) 0.067(5) 0.025(3)

loop_
_atom_type_symbol
_atom_type_description
_atom_type_scat_dispersion_real
_atom_type_scat_dispersion_imag
_atom_type_scat_source
C C 0.0033 0.0016 'International Tables Vol C Tables 4.2.6.8 and 6.1.1.4'
H H 0.0000 0.0000 'International Tables Vol C Tables 4.2.6.8 and 6.1.1.4'
N N 0.0061 0.0033 'International Tables Vol C Tables 4.2.6.8 and 6.1.1.4'
S S 0.1246 0.1234 'International Tables Vol C Tables 4.2.6.8 and 6.1.1.4'

loop_
_geom_angle_atom_site_label_1
_geom_angle_atom_site_label_2
_geom_angle_atom_site_label_3
_geom_angle
C12 S24 C15 89.60(10)
C11 S23 C8 89.63(9)
C14 N22 C21 107.54(17)
C14 N22 C33 127.50(18)
C21 N22 C33 124.78(18)
C13 N25 C10 106.08(16)
C13 N25 C26 122.56(16)
C10 N25 C26 123.71(16)
C9 N1 C2 107.79(16)
C9 N1 C32 127.20(17)
C2 N1 C32 124.87(17)
C13 C12 C11 107.32(18)
C13 C12 S24 113.27(16)
C11 C12 S24 139.40(16)
C12 C13 N25 109.80(18)
C12 C13 C14 112.01(18)
N25 C13 C14 138.16(18)
N22 C14 C15 109.26(18)
N22 C14 C13 138.93(19)
C15 C14 C13 111.78(18)
C14 C15 C16 108.28(19)
C14 C15 S24 113.30(16)
C16 C15 S24 138.37(17)
C17 C16 C21 119.2(2)
C17 C16 C15 135.5(2)
C21 C16 C15 105.30(18)
C18 C17 C16 118.6(2)
C17 C18 C19 121.2(2)
C20 C19 C18 122.0(2)
C19 C20 C21 117.4(2)
N22 C21 C20 128.7(2)
N22 C21 C16 109.61(18)
C20 C21 C16 121.7(2)
C10 C11 C12 107.25(18)
C10 C11 S23 113.35(15)
C12 C11 S23 139.20(16)
C11 C10 N25 109.53(17)
C11 C10 C9 111.85(17)
N25 C10 C9 138.38(18)
N1 C9 C8 109.34(18)
N1 C9 C10 138.79(18)
C8 C9 C10 111.81(18)
C9 C8 C7 108.31(18)
C9 C8 S23 113.35(15)
C7 C8 S23 138.22(16)
C6 C7 C2 118.62(19)
C6 C7 C8 136.28(19)
C2 C7 C8 105.03(17)
C5 C6 C7 119.3(2)
C6 C5 C4 121.5(2)
C3 C4 C5 121.0(2)
C4 C3 C2 118.1(2)
N1 C2 C3 128.95(19)
N1 C2 C7 109.49(17)
C3 C2 C7 121.49(19)
C27 C26 C31 120.33(19)
C27 C26 N25 119.12(18)
C31 C26 N25 120.55(18)
C26 C27 C28 119.6(2)
C27 C28 C29 121.5(2)
C28 C29 C30 117.7(2)
C28 C29 C34 120.8(2)
C30 C29 C34 121.5(2)
C31 C30 C29 121.5(2)
C30 C31 C26 119.3(2)
C35 C34 C29 116.2(3)
C34 C35 C36 114.0(3)
C34 C35 C36X 121.3(8)
C36 C35 C36X 13.2(12)
C35 C36 C37 107.3(3)
C38 C37 C36 112.4(3)
C37 C38 C39 112.2(6)
C35 C36X C37X 153.4(16)
C38X C37X C36X 109.7(12)
C37X C38X C39X 114.0(13)

loop_
_geom_bond_atom_site_label_1
_geom_bond_atom_site_label_2
_geom_bond_distance
S24 C12 1.740(2)
S24 C15 1.742(2)
S23 C11 1.737(2)
S23 C8 1.743(2)
N22 C14 1.383(3)
N22 C21 1.387(3)
N22 C33 1.451(3)
N25 C13 1.396(3)
N25 C10 1.401(2)
N25 C26 1.442(2)
N1 C9 1.376(3)
N1 C2 1.384(3)
N1 C32 1.452(3)
C12 C13 1.389(3)
C12 C11 1.408(3)
C13 C14 1.417(3)
C14 C15 1.391(3)
C15 C16 1.424(3)
C16 C17 1.402(3)
C16 C21 1.419(3)
C17 C18 1.381(3)
C18 C19 1.389(4)
C19 C20 1.376(3)
C20 C21 1.393(3)
C11 C10 1.392(3)
C10 C9 1.419(3)
C9 C8 1.388(3)
C8 C7 1.424(3)
C7 C6 1.403(3)
C7 C2 1.423(3)
C6 C5 1.375(3)
C5 C4 1.394(3)
C4 C3 1.381(3)
C3 C2 1.395(3)
C26 C27 1.374(3)
C26 C31 1.381(3)
C27 C28 1.379(3)
C28 C29 1.385(3)
C29 C30 1.388(3)
C29 C34 1.505(3)
C30 C31 1.380(3)
C34 C35 1.459(4)
C35 C36 1.476(5)
C35 C36X 1.518(9)
C36 C37 1.558(5)
C37 C38 1.508(5)
C38 C39 1.534(7)
C36X C37X 1.566(9)
C37X C38X 1.505(9)
C38X C39X 1.528(10)
